data_7247375
loop_
_publ_author_name
'Romanenko, Galina V.'
'Fokin, Sergey V.'
'Tolstikov, Svyatoslav E.'
'Letyagin, Gleb A.'
'Ovcharenko, Victor I.'
'Strizhenko, Kirill V.'
'Sheremetev, Aleksei B.'

_publ_section_title
;
 A co-crystal of heterobicyclic isomers as a product of the
 cyclocondensation reaction of 3,4-diaminofurazan with
 diethyl-2-oxosuccinate
;
_journal_issue 38
_journal_name_full CrystEngComm
_journal_page_first 5413
_journal_page_last 5419
_journal_paper_doi 10.1039/D3CE00769C
_journal_volume 25
_journal_year 2023
_chemical_formula_sum 'C8 H8 N4 O4'
_chemical_formula_weight 224.18
_space_group_crystal_system orthorhombic
_space_group_IT_number 29
_space_group_name_Hall 'P 2c -2ac'
_space_group_name_H-M_alt 'P c a 21'
_atom_sites_solution_hydrogens geom
_audit_creation_method SHELXL-2018/3
_audit_update_record
;
2023-07-02 deposited with the CCDC.	2023-08-24 downloaded from the CCDC.
;
_cell_angle_alpha 90
_cell_angle_beta 90
_cell_angle_gamma 90
_cell_formula_units_Z 4
_cell_length_a 23.936(2)
_cell_length_b 5.1742(5)
_cell_length_c 7.7436(7)
_cell_measurement_reflns_used 1203
_cell_measurement_temperature 296(2)
_cell_measurement_theta_max 24.34
_cell_measurement_theta_min 3.13
_cell_volume 959.04(15)
_computing_cell_refinement 'Bruker SAINT'
_computing_data_collection 'Bruker APEX2'
_computing_data_reduction 'Bruker SAINT'
_computing_molecular_graphics 'Bruker SHELXTL'
_computing_publication_material 'Bruker SHELXTL'
_computing_structure_refinement 'SHELXL-2018/3 (Sheldrick, 2018)'
_computing_structure_solution 'SHELXS-97 (Sheldrick, 2008)'
_diffrn_ambient_temperature 296(2)
_diffrn_measured_fraction_theta_full 1.000
_diffrn_measured_fraction_theta_max 0.999
_diffrn_measurement_device_type 'Bruker APEX-II CCD'
_diffrn_measurement_method '\f and \w scans'
_diffrn_radiation_type MoK\a
_diffrn_radiation_wavelength 0.71073
_diffrn_reflns_av_R_equivalents 0.0709
_diffrn_reflns_av_unetI/netI 0.0969
_diffrn_reflns_Laue_measured_fraction_full 1.000
_diffrn_reflns_Laue_measured_fraction_max 0.999
_diffrn_reflns_limit_h_max 31
_diffrn_reflns_limit_h_min -29
_diffrn_reflns_limit_k_max 6
_diffrn_reflns_limit_k_min -5
_diffrn_reflns_limit_l_max 10
_diffrn_reflns_limit_l_min -8
_diffrn_reflns_number 6293
_diffrn_reflns_point_group_measured_fraction_full 0.854
_diffrn_reflns_point_group_measured_fraction_max 0.836
_diffrn_reflns_theta_full 25.242
_diffrn_reflns_theta_max 28.237
_diffrn_reflns_theta_min 1.702
_exptl_absorpt_coefficient_mu 0.127
_exptl_absorpt_correction_T_max 0.2732
_exptl_absorpt_correction_T_min 0.2251
_exptl_absorpt_correction_type multi-scan
_exptl_crystal_colour colourless
_exptl_crystal_density_diffrn 1.553
_exptl_crystal_description plate
_exptl_crystal_F_000 464
_exptl_crystal_size_max 0.48
_exptl_crystal_size_mid 0.36
_exptl_crystal_size_min 0.05
_refine_diff_density_max 0.149
_refine_diff_density_min -0.167
_refine_diff_density_rms 0.039
_refine_ls_abs_structure_details
; 
 Flack x determined using 295 quotients [(I+)-(I-)]/[(I+)+(I-)] 
 (Parsons, Flack and Wagner, Acta Cryst. B69 (2013) 249-259). 
;
_refine_ls_abs_structure_Flack -1.9(10)
_refine_ls_extinction_method none
_refine_ls_goodness_of_fit_ref 0.827
_refine_ls_hydrogen_treatment constr
_refine_ls_matrix_type full
_refine_ls_number_parameters 146
_refine_ls_number_reflns 1977
_refine_ls_number_restraints 1
_refine_ls_restrained_S_all 0.826
_refine_ls_R_factor_all 0.0892
_refine_ls_R_factor_gt 0.0345
_refine_ls_shift/su_max 0.000
_refine_ls_shift/su_mean 0.000
_refine_ls_structure_factor_coef Fsqd
_refine_ls_weighting_details 'w=1/[\s^2^(Fo^2^)+(0.0247P)^2^] where P=(Fo^2^+2Fc^2^)/3'
_refine_ls_weighting_scheme calc
_refine_ls_wR_factor_gt 0.0591
_refine_ls_wR_factor_ref 0.0693
_reflns_Friedel_coverage 0.560
_reflns_Friedel_fraction_full 0.681
_reflns_Friedel_fraction_max 0.647
_reflns_number_gt 1023
_reflns_number_total 1977
_reflns_threshold_expression 'I > 2\s(I)'
_cod_data_source_file d3ce00769c2.cif
_cod_data_source_block 1443cs
_cod_depositor_comments 'Adding full bibliography for 7247374--7247376.cif.'
_cod_original_cell_volume 959.03(15)
_cod_database_code 7247375
_shelx_shelxl_version_number 2018/3
_shelx_space_group_comment
; 
The symmetry employed for this shelxl refinement is uniquely defined 
by the following loop, which should always be used as a source of 
symmetry information in preference to the above space-group names. 
They are only intended as comments. 
;

loop_
_space_group_symop_operation_xyz
'x, y, z'
'-x, -y, z+1/2'
'x+1/2, -y, z'
'-x+1/2, y, z+1/2'

loop_
_atom_site_label
_atom_site_type_symbol
_atom_site_fract_x
_atom_site_fract_y
_atom_site_fract_z
_atom_site_U_iso_or_equiv
_atom_site_adp_type
_atom_site_occupancy
_atom_site_site_symmetry_order
_atom_site_calc_flag
_atom_site_refinement_flags_posn
_atom_site_refinement_flags_adp
_atom_site_refinement_flags_occupancy
_atom_site_disorder_assembly
_atom_site_disorder_group
O1 O 0.08903(9) 0.3920(5) 0.6136(3) 0.0581(7) Uani 1 1 d . . . . .
N2 N 0.09789(11) 0.6125(5) 0.5115(4) 0.0560(9) Uani 1 1 d . . . . .
C3 C 0.15190(13) 0.6241(6) 0.4984(4) 0.0380(8) Uani 1 1 d . . . . .
N4 N 0.18276(10) 0.8005(5) 0.4066(3) 0.0376(7) Uani 1 1 d . . . . .
H4 H 0.166058 0.922946 0.352132 0.045 Uiso 1 1 calc R U . . .
C5 C 0.23953(12) 0.7838(6) 0.4008(4) 0.0337(7) Uani 1 1 d . . . . .
O6 O 0.26708(8) 0.9348(4) 0.3145(3) 0.0444(6) Uani 1 1 d . . . . .
C7 C 0.26751(12) 0.5726(5) 0.5029(4) 0.0303(7) Uani 1 1 d . . . . .
C8 C 0.32341(11) 0.5727(6) 0.5033(4) 0.0356(8) Uani 1 1 d . . . . .
H8 H 0.341596 0.700801 0.440630 0.043 Uiso 1 1 calc R U . . .
C9 C 0.35762(13) 0.3855(7) 0.5954(4) 0.0393(9) Uani 1 1 d . . . . .
O10 O 0.33874(9) 0.2120(4) 0.6831(3) 0.0498(7) Uani 1 1 d . . . . .
O11 O 0.41148(9) 0.4298(4) 0.5712(3) 0.0574(8) Uani 1 1 d . . . . .
C12 C 0.45179(13) 0.2516(8) 0.6468(5) 0.0731(12) Uani 1 1 d . . . . .
H12A H 0.435458 0.167527 0.746705 0.088 Uiso 1 1 calc R U . . .
H12B H 0.484575 0.346266 0.684501 0.088 Uiso 1 1 calc R U . . .
C13 C 0.46807(15) 0.0552(8) 0.5177(7) 0.0974(16) Uani 1 1 d . . . . .
H13A H 0.496302 -0.055261 0.565644 0.146 Uiso 1 1 calc R U . . .
H13B H 0.482481 0.139626 0.416639 0.146 Uiso 1 1 calc R U . . .
H13C H 0.436005 -0.046204 0.486842 0.146 Uiso 1 1 calc R U . . .
N14 N 0.23420(9) 0.3956(4) 0.5895(3) 0.0350(7) Uani 1 1 d . . . . .
H14 H 0.249380 0.270243 0.645384 0.042 Uiso 1 1 calc R U . . .
C15 C 0.17722(13) 0.4197(6) 0.5864(4) 0.0334(8) Uani 1 1 d . . . . .
N16 N 0.13990(10) 0.2733(5) 0.6574(4) 0.0467(8) Uani 1 1 d . . . . .

loop_
_atom_site_aniso_label
_atom_site_aniso_U_11
_atom_site_aniso_U_22
_atom_site_aniso_U_33
_atom_site_aniso_U_23
_atom_site_aniso_U_13
_atom_site_aniso_U_12
O1 0.0380(13) 0.0657(16) 0.0705(19) 0.0161(14) 0.0016(13) -0.0062(12)
N2 0.0480(19) 0.0563(19) 0.064(2) 0.0142(18) -0.0030(18) -0.0022(16)
C3 0.041(2) 0.0394(19) 0.034(2) 0.0015(18) -0.0015(18) 0.0015(18)
N4 0.0429(16) 0.0348(15) 0.0351(17) 0.0119(15) 0.0007(15) 0.0037(13)
C5 0.044(2) 0.0292(18) 0.0278(19) -0.0001(18) -0.0017(18) 0.0002(16)
O6 0.0519(13) 0.0367(13) 0.0447(15) 0.0150(12) 0.0021(15) -0.0025(11)
C7 0.0406(19) 0.0264(17) 0.0241(18) 0.0022(16) 0.0015(17) 0.0006(15)
C8 0.038(2) 0.0363(19) 0.033(2) 0.0034(18) 0.0035(17) -0.0023(16)
C9 0.041(2) 0.041(2) 0.036(2) 0.0013(18) -0.003(2) -0.0014(17)
O10 0.0512(14) 0.0474(16) 0.0507(17) 0.0178(14) 0.0005(14) -0.0008(12)
O11 0.0364(13) 0.0690(16) 0.067(2) 0.0239(14) 0.0018(13) 0.0052(13)
C12 0.046(2) 0.087(3) 0.086(3) 0.027(3) -0.006(2) 0.017(2)
C13 0.080(3) 0.077(3) 0.135(5) -0.003(3) -0.018(3) 0.021(3)
N14 0.0399(17) 0.0304(13) 0.0347(18) 0.0082(13) 0.0023(15) 0.0010(12)
C15 0.038(2) 0.0326(18) 0.030(2) -0.0008(18) 0.0014(17) -0.0032(16)
N16 0.0407(17) 0.0466(17) 0.053(2) 0.0093(16) 0.0013(16) -0.0043(14)

loop_
_atom_type_symbol
_atom_type_description
_atom_type_scat_dispersion_real
_atom_type_scat_dispersion_imag
_atom_type_scat_source
C C 0.0033 0.0016 'International Tables Vol C Tables 4.2.6.8 and 6.1.1.4'
H H 0.0000 0.0000 'International Tables Vol C Tables 4.2.6.8 and 6.1.1.4'
N N 0.0061 0.0033 'International Tables Vol C Tables 4.2.6.8 and 6.1.1.4'
O O 0.0106 0.0060 'International Tables Vol C Tables 4.2.6.8 and 6.1.1.4'

loop_
_geom_angle_atom_site_label_1
_geom_angle_atom_site_label_2
_geom_angle_atom_site_label_3
_geom_angle
_geom_angle_site_symmetry_1
_geom_angle_site_symmetry_3
_geom_angle_publ_flag
N2 O1 N16 111.1(2) . . ?
C3 N2 O1 103.4(3) . . ?
N2 C3 N4 127.4(3) . . ?
N2 C3 C15 111.0(3) . . ?
N4 C3 C15 121.5(3) . . ?
C5 N4 C3 120.8(3) . . ?
O6 C5 N4 121.1(3) . . ?
O6 C5 C7 120.8(3) . . ?
N4 C5 C7 118.2(3) . . ?
C8 C7 N14 125.0(3) . . ?
C8 C7 C5 116.5(3) . . ?
N14 C7 C5 118.5(2) . . ?
C7 C8 C9 124.3(3) . . ?
O10 C9 O11 124.8(3) . . ?
O10 C9 C8 123.9(3) . . ?
O11 C9 C8 111.3(3) . . ?
C9 O11 C12 118.6(3) . . ?
O11 C12 C13 109.7(3) . . ?
C15 N14 C7 120.2(3) . . ?
N16 C15 N14 128.8(3) . . ?
N16 C15 C3 110.5(3) . . ?
N14 C15 C3 120.6(3) . . ?
C15 N16 O1 103.9(2) . . ?

loop_
_geom_bond_atom_site_label_1
_geom_bond_atom_site_label_2
_geom_bond_distance
_geom_bond_site_symmetry_2
_geom_bond_publ_flag
O1 N2 1.404(3) . ?
O1 N16 1.405(3) . ?
N2 C3 1.298(3) . ?
C3 N4 1.372(4) . ?
C3 C15 1.397(4) . ?
N4 C5 1.362(3) . ?
C5 O6 1.221(3) . ?
C5 C7 1.506(4) . ?
C7 C8 1.338(3) . ?
C7 N14 1.387(3) . ?
C8 C9 1.455(4) . ?
C9 O10 1.213(3) . ?
C9 O11 1.323(3) . ?
O11 C12 1.457(4) . ?
C12 C13 1.478(5) . ?
N14 C15 1.370(3) . ?
C15 N16 1.293(3) . ?

loop_
_geom_hbond_atom_site_label_D
_geom_hbond_atom_site_label_H
_geom_hbond_atom_site_label_A
_geom_hbond_distance_DH
_geom_hbond_distance_HA
_geom_hbond_distance_DA
_geom_hbond_angle_DHA
_geom_hbond_site_symmetry_A
_geom_hbond_publ_flag
N4 H4 O10 0.86 1.99 2.792(3) 154.6 4_564 yes
N14 H14 O6 0.86 2.21 2.953(3) 144.6 4_545 yes
N14 H14 O10 0.86 2.18 2.773(3) 125.9 . yes
